data_7213058
loop_
_publ_author_name
'Senthil Kumar, V. S.'
'Kuduva, Srinivasan S.'
'Desiraju, Gautam R.'

_publ_section_title
;
 Pseudopolymorphs of 3,5-dinitrosalicylic acid
;
_journal_issue 6
_journal_name_full 'Journal of the Chemical Society, Perkin Transactions 2'
_journal_page_first 1069
_journal_paper_doi 10.1039/a902134e
_journal_year 1999
_chemical_formula_moiety 'C7 H4 N2 O7 . C4 H8 O2'
_chemical_formula_sum 'C11 H12 N2 O9'
_chemical_formula_weight 316.23
_space_group_IT_number 2
_symmetry_cell_setting triclinic
_symmetry_space_group_name_Hall '-P 1'
_symmetry_space_group_name_H-M 'P -1'
_atom_sites_solution_hydrogens geom
_atom_sites_solution_primary direct
_atom_sites_solution_secondary difmap
_audit_creation_method SHELXL-97
_cell_angle_alpha 111.22(3)
_cell_angle_beta 90.13(6)
_cell_angle_gamma 101.12(4)
_cell_formula_units_Z 4
_cell_length_a 9.149(15)
_cell_length_b 11.912(3)
_cell_length_c 13.318(4)
_cell_measurement_reflns_used 25
_cell_measurement_temperature 293(2)
_cell_measurement_theta_max 12
_cell_measurement_theta_min 8
_cell_volume 1323(2)
_computing_structure_refinement 'SHELXL-97 (Sheldrick, 1997)'
_computing_structure_solution 'SHELXS-97 (Sheldrick, 1990)'
_diffrn_ambient_temperature 293(2)
_diffrn_measured_fraction_theta_full 0.994
_diffrn_measured_fraction_theta_max 0.994
_diffrn_radiation_monochromator graphite
_diffrn_radiation_source 'fine-focus sealed tube'
_diffrn_radiation_type MoK\a
_diffrn_radiation_wavelength 0.71073
_diffrn_reflns_av_R_equivalents 0.0000
_diffrn_reflns_av_sigmaI/netI 0.0367
_diffrn_reflns_limit_h_max 12
_diffrn_reflns_limit_h_min 0
_diffrn_reflns_limit_k_max 15
_diffrn_reflns_limit_k_min -15
_diffrn_reflns_limit_l_max 17
_diffrn_reflns_limit_l_min -17
_diffrn_reflns_number 6384
_diffrn_reflns_theta_full 28.07
_diffrn_reflns_theta_max 28.07
_diffrn_reflns_theta_min 1.65
_diffrn_standards_decay_% 13
_diffrn_standards_interval_time '90 minutes'
_diffrn_standards_number 3
_exptl_absorpt_coefficient_mu 0.141
_exptl_absorpt_correction_type none
_exptl_crystal_colour Yellow
_exptl_crystal_density_diffrn 1.587
_exptl_crystal_density_method 'not measured'
_exptl_crystal_F_000 656
_refine_diff_density_max 0.354
_refine_diff_density_min -0.288
_refine_diff_density_rms 0.045
_refine_ls_extinction_method none
_refine_ls_goodness_of_fit_ref 1.049
_refine_ls_hydrogen_treatment mixed
_refine_ls_matrix_type full
_refine_ls_number_parameters 436
_refine_ls_number_reflns 6384
_refine_ls_number_restraints 0
_refine_ls_restrained_S_all 1.049
_refine_ls_R_factor_all 0.1169
_refine_ls_R_factor_gt 0.0630
_refine_ls_shift/su_max 0.002
_refine_ls_shift/su_mean 0.000
_refine_ls_structure_factor_coef Fsqd
_refine_ls_weighting_details 'calc w=1/[\s^2^(Fo^2^)+(0.0960P)^2^+0.0000P] where P=(Fo^2^+2Fc^2^)/3'
_refine_ls_weighting_scheme calc
_refine_ls_wR_factor_gt 0.1642
_refine_ls_wR_factor_ref 0.1883
_reflns_number_gt 3316
_reflns_number_total 6384
_reflns_threshold_expression >2sigma(I)
_cod_data_source_file 902134esup1.cif
_cod_data_source_block Form_C
_cod_depositor_comments
;
The following automatic conversions were performed:

'_symmetry_cell_setting' value 'Triclinic' changed to 'triclinic'
according to /home/saulius/struct/CIF-dictionaries/cif_core.dic
dictionary named 'cif_core.dic' version 2.4.2 from 2011-04-26.

Automatic conversion script
Id: cif_fix_values 1891 2012-01-12 08:04:46Z andrius 

The following automatic conversions were performed:

data name '_atom_site_symmetry_multiplicit' was replaced with
'_atom_site_symmetry_multiplicity' as specified in the replacement
file 'data/replacement-values/replacement_tags.lst'.

Automatic conversion script
Id: cif_correct_tags 9268 2022-04-12 08:56:07Z antanas 
;
_cod_original_sg_symbol_H-M P-1
_cod_database_code 7213058

loop_
_symmetry_equiv_pos_as_xyz
'x, y, z'
'-x, -y, -z'

loop_
_atom_site_label
_atom_site_type_symbol
_atom_site_fract_x
_atom_site_fract_y
_atom_site_fract_z
_atom_site_U_iso_or_equiv
_atom_site_adp_type
_atom_site_occupancy
_atom_site_symmetry_multiplicity
_atom_site_calc_flag
_atom_site_refinement_flags
O1 O 0.3718(2) 0.30194(18) 0.50258(17) 0.0720(6) Uani 1 1 d .
H7A H 0.3943 0.2353 0.4913 0.108 Uiso 1 1 calc R
O2 O 0.2258(3) 0.19512(17) 0.35011(17) 0.0699(6) Uani 1 1 d .
O3 O 0.0645(2) 0.30633(17) 0.27900(15) 0.0661(6) Uani 1 1 d .
H2A H 0.0994 0.2487 0.2811 0.099 Uiso 1 1 calc R
O4 O -0.1250(4) 0.4345(3) 0.2527(3) 0.0806(9) Uani 0.78 1 d P
O4A O -0.0272(16) 0.4686(14) 0.2066(8) 0.091(4) Uani 0.22 1 d P
O5 O -0.0806(10) 0.6185(9) 0.3297(7) 0.091(3) Uani 0.34 1 d P
O5A O -0.0027(5) 0.6121(4) 0.2718(4) 0.0860(13) Uani 0.66 1 d P
O6 O 0.2377(3) 0.82002(18) 0.64786(17) 0.0780(7) Uani 1 1 d .
O7 O 0.4029(3) 0.7355(2) 0.68577(19) 0.0939(8) Uani 1 1 d .
O8 O 0.0279(2) 0.31067(18) 1.00224(17) 0.0700(6) Uani 1 1 d .
H6A H -0.0296 0.2450 0.9924 0.105 Uiso 1 1 calc R
O9 O 0.1121(2) 0.19895(18) 0.84943(17) 0.0691(6) Uani 1 1 d .
O10 O 0.3293(2) 0.30413(17) 0.77425(15) 0.0647(5) Uani 1 1 d .
H3A H 0.2640 0.2482 0.7779 0.097 Uiso 1 1 calc R
O11 O 0.5895(4) 0.4241(3) 0.7493(3) 0.0762(10) Uani 0.68 1 d P
O11A O 0.5154(11) 0.4524(9) 0.7024(6) 0.095(3) Uani 0.32 1 d P
O12 O 0.6465(7) 0.6073(7) 0.8232(5) 0.089(2) Uani 0.43 1 d P
O12A O 0.5676(6) 0.6051(5) 0.7682(4) 0.0813(14) Uani 0.57 1 d P
O13 O 0.4428(3) 0.81932(19) 1.14258(17) 0.0759(6) Uani 1 1 d .
O14 O 0.2314(3) 0.7412(2) 1.18194(18) 0.0815(7) Uani 1 1 d .
O15 O 0.4632(2) 0.10333(16) 0.48876(15) 0.0601(5) Uani 1 1 d .
O17 O 0.0599(3) 0.90004(19) 0.49711(17) 0.0806(7) Uani 1 1 d .
O18 O 0.3357(3) 1.10111(19) 0.00240(17) 0.0827(7) Uani 1 1 d .
O19 O 0.1637(2) 0.88624(18) 0.01175(16) 0.0740(6) Uani 1 1 d .
N1 N -0.0245(3) 0.5245(2) 0.2961(2) 0.0572(6) Uani 1 1 d .
N2 N 0.2988(3) 0.7341(2) 0.63021(19) 0.0613(6) Uani 1 1 d .
N3 N 0.5388(3) 0.5177(2) 0.79210(19) 0.0552(6) Uani 1 1 d .
N4 N 0.3345(3) 0.7359(2) 1.12556(19) 0.0576(6) Uani 1 1 d .
C1 C 0.22920(18) 0.40737(11) 0.43836(12) 0.0454(6) Uani 1 1 d G
C2 C 0.12597(18) 0.40878(11) 0.36230(10) 0.0433(6) Uani 1 1 d G
C3 C 0.08159(16) 0.51763(14) 0.37346(11) 0.0440(6) Uani 1 1 d G
C4 C 0.14044(18) 0.62507(11) 0.46068(12) 0.0455(6) Uani 1 1 d G
H4 H 0.1108 0.6979 0.4681 0.055 Uiso 1 1 calc .
C5 C 0.24367(18) 0.62366(11) 0.53673(11) 0.0466(6) Uani 1 1 d G
C6 C 0.28805(16) 0.51481(14) 0.52557(11) 0.0484(6) Uani 1 1 d G
H6 H 0.3571 0.5139 0.5765 0.058 Uiso 1 1 calc .
C7 C 0.2750(3) 0.2910(3) 0.4256(2) 0.0535(7) Uani 1 1 d .
C8 C 0.22345(15) 0.41002(11) 0.93483(13) 0.0445(6) Uani 1 1 d G
C9 C 0.32659(18) 0.40776(11) 0.85802(10) 0.0453(6) Uani 1 1 d G
C10 C 0.43017(16) 0.51412(14) 0.86835(11) 0.0438(6) Uani 1 1 d G
C11 C 0.43059(16) 0.62274(11) 0.95548(13) 0.0470(6) Uani 1 1 d G
H11 H 0.4999 0.6939 0.9624 0.056 Uiso 1 1 calc .
C12 C 0.32745(18) 0.62501(11) 1.03229(11) 0.0460(6) Uani 1 1 d G
C13 C 0.22388(16) 0.51865(14) 1.02197(11) 0.0485(6) Uani 1 1 d G
H13 H 0.1549 0.5202 1.0734 0.058 Uiso 1 1 calc .
C14 C 0.1161(3) 0.2965(3) 0.9242(2) 0.0531(7) Uani 1 1 d .
C15 C 0.5640(4) 0.1160(3) 0.5770(2) 0.0630(8) Uani 1 1 d .
H36A H 0.5538 0.1870 0.6397 0.076 Uiso 1 1 calc R
H36B H 0.6661 0.1290 0.5574 0.076 Uiso 1 1 calc R
C16 C 0.4700(4) -0.0025(2) 0.3961(2) 0.0609(8) Uani 1 1 d .
H30A H 0.5690 0.0063 0.3701 0.073 Uiso 1 1 calc R
H30B H 0.3984 -0.0098 0.3390 0.073 Uiso 1 1 calc R
C18 C 0.0503(5) 0.9334(4) 0.4036(3) 0.0674(10) Uani 0.85 1 d P
H18A H 0.1429 0.9876 0.4011 0.081 Uiso 0.85 1 calc P
H18B H 0.0360 0.8600 0.3385 0.081 Uiso 0.85 1 calc P
C18A C 0.062(3) 1.1137(19) 0.584(2) 0.076(7) Uani 0.15 1 d P
C17 C 0.0719(5) 1.0057(3) 0.5918(3) 0.0858(11) Uani 1 1 d .
H42A H 0.1649 1.0626 0.5949 0.103 Uiso 1 1 calc R
H42B H 0.0750 0.9824 0.6542 0.103 Uiso 1 1 calc R
C19 C 0.2849(5) 0.9955(3) -0.0915(3) 0.1024(14) Uani 1 1 d .
H19A H 0.3571 0.9931 -0.1451 0.123 Uiso 1 1 calc .
H19B H 0.1914 1.0022 -0.1211 0.123 Uiso 1 1 calc .
C20 C 0.2628(7) 0.8831(5) -0.0729(5) 0.0639(15) Uani 0.70 1 d P
H20A H 0.3582 0.8701 -0.0526 0.077 Uiso 0.70 1 calc P
H20B H 0.2206 0.8150 -0.1389 0.077 Uiso 0.70 1 calc P
C20A C 0.185(2) 0.9098(16) -0.0882(13) 0.098(6) Uani 0.30 1 d P
C21 C 0.2098(5) 0.9941(3) 0.1052(3) 0.0872(11) Uani 1 1 d .
H21A H 0.3022 0.9899 0.1382 0.105 Uiso 1 1 calc .
H21B H 0.1347 0.9972 0.1570 0.105 Uiso 1 1 calc .
C22 C 0.2322(7) 1.1046(4) 0.0825(4) 0.0708(14) Uani 0.70 1 d P
H22A H 0.1374 1.1143 0.0575 0.085 Uiso 0.70 1 calc P
H22B H 0.2695 1.1748 0.1482 0.085 Uiso 0.70 1 calc P
C22A C 0.3273(18) 1.0787(12) 0.1093(9) 0.092(5) Uani 0.30 1 d P

loop_
_atom_site_aniso_label
_atom_site_aniso_U_11
_atom_site_aniso_U_22
_atom_site_aniso_U_33
_atom_site_aniso_U_23
_atom_site_aniso_U_13
_atom_site_aniso_U_12
O1 0.0882(15) 0.0623(13) 0.0769(14) 0.0276(11) -0.0017(12) 0.0386(11)
O2 0.0933(16) 0.0450(11) 0.0697(14) 0.0147(11) 0.0048(12) 0.0235(11)
O3 0.0762(14) 0.0524(11) 0.0592(12) 0.0093(10) -0.0061(10) 0.0113(10)
O4 0.072(2) 0.074(2) 0.089(2) 0.0323(18) -0.0325(19) -0.0040(16)
O4A 0.116(10) 0.135(11) 0.031(5) 0.020(6) -0.004(6) 0.069(9)
O5 0.106(7) 0.099(6) 0.086(6) 0.038(5) -0.015(5) 0.055(6)
O5A 0.101(3) 0.077(3) 0.097(3) 0.059(3) -0.028(2) 0.002(2)
O6 0.1113(19) 0.0458(11) 0.0686(14) 0.0071(10) 0.0013(13) 0.0249(12)
O7 0.0896(18) 0.0945(18) 0.0724(16) -0.0017(13) -0.0284(14) 0.0255(15)
O8 0.0650(13) 0.0599(12) 0.0770(14) 0.0250(11) 0.0092(11) -0.0054(10)
O9 0.0734(14) 0.0484(11) 0.0737(14) 0.0151(11) 0.0005(11) 0.0002(10)
O10 0.0697(13) 0.0518(11) 0.0597(12) 0.0070(10) 0.0087(10) 0.0097(10)
O11 0.082(3) 0.067(2) 0.084(3) 0.025(2) 0.036(2) 0.0310(19)
O11A 0.095(6) 0.110(7) 0.051(5) 0.008(5) 0.015(4) -0.006(5)
O12 0.080(4) 0.090(4) 0.076(4) 0.023(4) 0.026(3) -0.017(4)
O12A 0.104(4) 0.075(3) 0.087(4) 0.052(3) 0.042(3) 0.027(3)
O13 0.0873(16) 0.0532(12) 0.0644(14) 0.0049(10) 0.0050(12) -0.0051(12)
O14 0.0792(15) 0.0789(15) 0.0654(14) 0.0028(12) 0.0240(12) 0.0147(12)
O15 0.0815(14) 0.0467(10) 0.0581(12) 0.0173(9) -0.0037(10) 0.0319(10)
O17 0.120(2) 0.0619(13) 0.0650(13) 0.0135(11) -0.0020(13) 0.0519(13)
O18 0.1080(18) 0.0541(12) 0.0637(14) 0.0132(11) 0.0236(13) -0.0179(12)
O19 0.0870(15) 0.0547(12) 0.0615(13) 0.0152(10) 0.0132(11) -0.0160(11)
N1 0.0595(15) 0.0680(16) 0.0534(15) 0.0301(13) -0.0001(12) 0.0199(14)
N2 0.0674(16) 0.0549(15) 0.0534(14) 0.0129(12) 0.0007(12) 0.0080(13)
N3 0.0559(15) 0.0621(15) 0.0499(15) 0.0231(13) 0.0070(12) 0.0124(13)
N4 0.0656(16) 0.0542(14) 0.0472(13) 0.0112(11) 0.0043(12) 0.0138(12)
C1 0.0486(14) 0.0465(14) 0.0461(14) 0.0197(12) 0.0080(11) 0.0163(11)
C2 0.0485(14) 0.0425(13) 0.0365(13) 0.0123(11) 0.0075(11) 0.0088(11)
C3 0.0461(14) 0.0512(14) 0.0414(13) 0.0243(12) 0.0056(11) 0.0111(11)
C4 0.0499(15) 0.0450(14) 0.0492(15) 0.0238(12) 0.0106(12) 0.0149(11)
C5 0.0507(15) 0.0424(14) 0.0430(14) 0.0114(11) 0.0032(11) 0.0095(11)
C6 0.0475(15) 0.0526(15) 0.0479(14) 0.0194(12) 0.0024(11) 0.0155(12)
C7 0.0617(17) 0.0526(16) 0.0561(17) 0.0255(14) 0.0134(14) 0.0241(13)
C8 0.0417(13) 0.0457(14) 0.0452(14) 0.0173(12) -0.0019(11) 0.0056(11)
C9 0.0516(15) 0.0432(14) 0.0385(13) 0.0107(11) -0.0058(11) 0.0127(11)
C10 0.0422(13) 0.0509(14) 0.0431(14) 0.0219(12) 0.0003(11) 0.0113(11)
C11 0.0489(15) 0.0455(14) 0.0492(15) 0.0218(12) -0.0040(12) 0.0074(11)
C12 0.0507(15) 0.0427(14) 0.0409(13) 0.0109(11) -0.0009(11) 0.0101(11)
C13 0.0454(14) 0.0556(15) 0.0463(14) 0.0204(12) 0.0025(11) 0.0112(12)
C14 0.0478(15) 0.0548(17) 0.0549(17) 0.0215(14) -0.0037(13) 0.0040(12)
C15 0.077(2) 0.0502(16) 0.0588(18) 0.0144(14) -0.0077(15) 0.0163(14)
C16 0.080(2) 0.0577(17) 0.0491(16) 0.0174(14) -0.0035(14) 0.0282(15)
C18 0.084(3) 0.061(2) 0.060(2) 0.0163(19) 0.006(2) 0.034(2)
C18A 0.081(16) 0.054(12) 0.094(17) 0.036(12) -0.031(14) -0.003(11)
C17 0.123(3) 0.075(2) 0.060(2) 0.0116(18) -0.007(2) 0.051(2)
C19 0.142(4) 0.067(2) 0.069(2) 0.0128(19) 0.023(2) -0.023(2)
C20 0.087(4) 0.045(2) 0.053(3) 0.014(2) 0.016(3) 0.008(3)
C20A 0.122(15) 0.088(12) 0.054(7) 0.023(8) 0.001(9) -0.041(10)
C21 0.115(3) 0.066(2) 0.059(2) 0.0153(17) 0.0202(19) -0.014(2)
C22 0.095(4) 0.052(3) 0.063(3) 0.018(2) 0.019(3) 0.015(3)
C22A 0.128(12) 0.069(8) 0.048(6) 0.020(6) -0.001(7) -0.048(8)

loop_
_atom_type_symbol
_atom_type_description
_atom_type_scat_dispersion_real
_atom_type_scat_dispersion_imag
_atom_type_scat_source
C C 0.0033 0.0016 'International Tables Vol C Tables 4.2.6.8 and 6.1.1.4'
H H 0.0000 0.0000 'International Tables Vol C Tables 4.2.6.8 and 6.1.1.4'
N N 0.0061 0.0033 'International Tables Vol C Tables 4.2.6.8 and 6.1.1.4'
O O 0.0106 0.0060 'International Tables Vol C Tables 4.2.6.8 and 6.1.1.4'

loop_
_geom_angle_atom_site_label_1
_geom_angle_atom_site_label_2
_geom_angle_atom_site_label_3
_geom_angle
_geom_angle_site_symmetry_1
_geom_angle_site_symmetry_3
O4A O4 N1 56.3(6) . .
N1 O4A O4 63.9(6) . .
N1 O4A O5A 48.2(6) . .
O4 O4A O5A 99.3(8) . .
O5A O5 N1 61.1(5) . .
O5 O5A N1 68.3(5) . .
O5 O5A O4A 103.0(8) . .
N1 O5A O4A 45.6(4) . .
O11A O11 N3 59.2(5) . .
O11 O11A N3 66.4(5) . .
O11 O11A O12A 98.0(6) . .
N3 O11A O12A 44.6(4) . .
O12A O12 N3 61.7(5) . .
O12 O12A N3 68.8(5) . .
O12 O12A O11A 99.7(7) . .
N3 O12A O11A 43.6(4) . .
C16 O15 C15 111.7(2) . .
C17 O17 C18 109.5(3) . .
C17 O17 C18A 113.6(10) . 2_576
C18 O17 C18A 44.7(10) . 2_576
C19 O18 C22 109.5(3) . .
C19 O18 C22A 115.1(5) . .
C22 O18 C22A 42.4(6) . .
C21 O19 C20 111.6(3) . .
C21 O19 C20A 112.5(7) . .
C20 O19 C20A 35.4(7) . .
O4A N1 O5A 86.2(8) . .
O4A N1 O4 59.8(8) . .
O5A N1 O4 123.4(3) . .
O4A N1 O5 121.2(7) . .
O5A N1 O5 50.6(4) . .
O4 N1 O5 108.5(5) . .
O4A N1 C3 121.5(6) . .
O5A N1 C3 118.4(3) . .
O4 N1 C3 117.8(2) . .
O5 N1 C3 114.4(4) . .
O7 N2 O6 123.6(3) . .
O7 N2 C5 118.1(2) . .
O6 N2 C5 118.3(2) . .
O11A N3 O12A 91.8(6) . .
O11A N3 O11 54.4(5) . .
O12A N3 O11 123.7(3) . .
O11A N3 O12 122.0(5) . .
O12A N3 O12 49.5(4) . .
O11 N3 O12 107.6(5) . .
O11A N3 C10 121.0(5) . .
O12A N3 C10 119.0(3) . .
O11 N3 C10 117.1(3) . .
O12 N3 C10 116.0(3) . .
O14 N4 O13 123.6(3) . .
O14 N4 C12 117.9(2) . .
O13 N4 C12 118.5(2) . .
C2 C1 C6 120.0 . .
C2 C1 C7 119.41(16) . .
C6 C1 C7 120.59(16) . .
O3 C2 C3 118.56(14) . .
O3 C2 C1 121.42(14) . .
C3 C2 C1 120.0 . .
C4 C3 C2 120.0 . .
C4 C3 N1 117.71(15) . .
C2 C3 N1 122.28(15) . .
C3 C4 C5 120.0 . .
C6 C5 C4 120.0 . .
C6 C5 N2 120.14(15) . .
C4 C5 N2 119.78(15) . .
C5 C6 C1 120.0 . .
O2 C7 O1 124.3(3) . .
O2 C7 C1 122.3(2) . .
O1 C7 C1 113.4(2) . .
C9 C8 C13 120.0 . .
C9 C8 C14 119.56(16) . .
C13 C8 C14 120.44(16) . .
O10 C9 C10 118.96(15) . .
O10 C9 C8 121.04(14) . .
C10 C9 C8 120.0 . .
C11 C10 C9 120.0 . .
C11 C10 N3 117.35(15) . .
C9 C10 N3 122.65(15) . .
C10 C11 C12 120.0 . .
C11 C12 C13 120.0 . .
C11 C12 N4 119.57(15) . .
C13 C12 N4 120.33(15) . .
C12 C13 C8 120.0 . .
O9 C14 O8 123.9(3) . .
O9 C14 C8 122.7(3) . .
O8 C14 C8 113.4(2) . .
O15 C15 C16 110.0(2) . 2_656
O15 C16 C15 110.4(2) . 2_656
C17 C18 O17 110.4(3) 2_576 .
C18 C18A O17 65.3(12) 2_576 2_576
O17 C17 C18 112.3(3) . 2_576
O18 C19 C20 113.6(4) . .
C19 C20 O19 110.6(4) . .
O19 C21 C22 112.9(3) . .
O18 C22 C21 111.0(4) . .

loop_
_geom_bond_atom_site_label_1
_geom_bond_atom_site_label_2
_geom_bond_distance
_geom_bond_site_symmetry_2
O1 C7 1.306(3) .
O2 C7 1.220(3) .
O3 C2 1.337(2) .
O4 O4A 1.178(14) .
O4 N1 1.224(4) .
O4A N1 1.133(10) .
O4A O5A 1.582(14) .
O5 O5A 1.043(9) .
O5 N1 1.255(8) .
O5A N1 1.182(4) .
O6 N2 1.209(3) .
O7 N2 1.199(3) .
O8 C14 1.300(3) .
O9 C14 1.220(3) .
O10 C9 1.336(2) .
O11 O11A 1.096(10) .
O11 N3 1.235(4) .
O11A N3 1.157(8) .
O11A O12A 1.677(11) .
O12 O12A 1.017(7) .
O12 N3 1.247(6) .
O12A N3 1.178(5) .
O13 N4 1.215(3) .
O14 N4 1.204(3) .
O15 C16 1.421(3) .
O15 C15 1.437(3) .
O17 C17 1.408(4) .
O17 C18 1.444(4) .
O17 C18A 1.49(2) 2_576
O18 C19 1.413(4) .
O18 C22 1.423(6) .
O18 C22A 1.540(12) .
O19 C21 1.417(4) .
O19 C20 1.443(7) .
O19 C20A 1.463(16) .
N1 C3 1.448(3) .
N2 C5 1.446(3) .
N3 C10 1.429(3) .
N4 C12 1.439(3) .
C1 C2 1.3900 .
C1 C6 1.3900 .
C1 C7 1.476(3) .
C2 C3 1.3900 .
C3 C4 1.3900 .
C4 C5 1.3900 .
C5 C6 1.3900 .
C8 C9 1.3900 .
C8 C13 1.3900 .
C8 C14 1.470(3) .
C9 C10 1.3900 .
C10 C11 1.3900 .
C11 C12 1.3900 .
C12 C13 1.3900 .
C15 C16 1.498(4) 2_656
C16 C15 1.498(4) 2_656
C18 C17 1.436(5) 2_576
C18A C18 1.12(3) 2_576
C18A O17 1.49(2) 2_576
C17 C18 1.436(5) 2_576
C19 C20 1.426(7) .
C21 C22 1.432(6) .
